data_4319432
loop_
_publ_author_name
'Patrick C. McGowan'
'Thomas J. Podesta'
'Mark Thornton-Pett'

_publ_contact_author
;
   Patrick McGowan
   School of Chemistry 
   University of Leeds
   Leeds LS2 9JT
   UK
;
_publ_contact_author_email patrickm@chem.leeds.ac.uk
_publ_contact_author_fax '+44 (0)113 2336565'
_publ_contact_author_phone '+44 (0)113 2336404'
_publ_section_title
;
 N-Monofunctionalized 1,4,7-Triazacyclononane Macrocycles as Building
 Blocks in Inorganic Crystal Engineering
;
_journal_name_full 'Inorganic Chemistry'
_journal_page_first 1445
_journal_page_last 1453
_journal_paper_doi 10.1021/ic0006854
_journal_volume 40
_journal_year 2001
_chemical_formula_sum 'C9 H21 Mo N3 O4'
_chemical_formula_weight 331.23
_chemical_name_systematic
; 
 ? 
;
_space_group_IT_number 19
_symmetry_cell_setting orthorhombic
_symmetry_space_group_name_Hall 'P 2ac 2ab'
_symmetry_space_group_name_H-M 'P 21 21 21'
_atom_sites_solution_hydrogens geom
_atom_sites_solution_primary direct
_atom_sites_solution_secondary difmap
_audit_creation_method SHELXL-97
_cell_angle_alpha 90.00
_cell_angle_beta 90.00
_cell_angle_gamma 90.00
_cell_formula_units_Z 4
_cell_length_a 7.52140(10)
_cell_length_b 12.0922(3)
_cell_length_c 14.3460(4)
_cell_measurement_reflns_used 31765
_cell_measurement_temperature 180(2)
_cell_measurement_theta_max 30.2
_cell_measurement_theta_min 2.02
_cell_volume 1304.77(5)
_computing_cell_refinement DENZO-SMN
_computing_data_collection 'KCCD (Nonius, 1997)'
_computing_data_reduction DENZO-SMN
_computing_molecular_graphics 'ORTEX (McArdle, 1995)'
_computing_publication_material 'local program'
_computing_structure_refinement 'SHELXL-97 (Sheldrick, 1997)'
_computing_structure_solution 'SHELXS-97 (Sheldrick, 1990)'
_diffrn_ambient_temperature 180(2)
_diffrn_measured_fraction_theta_full 0.992
_diffrn_measured_fraction_theta_max 0.992
_diffrn_measurement_device_type 'Nonius KappaCCD area-detector diffractometer'
_diffrn_measurement_method '1 degree phi exposures'
_diffrn_radiation_monochromator graphite
_diffrn_radiation_source 'fine-focus sealed tube'
_diffrn_radiation_type MoK\a
_diffrn_radiation_wavelength 0.71073
_diffrn_reflns_av_R_equivalents 0.0000
_diffrn_reflns_av_sigmaI/netI 0.0160
_diffrn_reflns_limit_h_max 9
_diffrn_reflns_limit_h_min -9
_diffrn_reflns_limit_k_max 14
_diffrn_reflns_limit_k_min -14
_diffrn_reflns_limit_l_max 17
_diffrn_reflns_limit_l_min -17
_diffrn_reflns_number 2549
_diffrn_reflns_theta_full 25.98
_diffrn_reflns_theta_max 25.98
_diffrn_reflns_theta_min 2.84
_exptl_absorpt_coefficient_mu 1.013
_exptl_absorpt_correction_T_max 0.8386
_exptl_absorpt_correction_T_min 0.7118
_exptl_absorpt_correction_type empirical
_exptl_crystal_colour 'pale yellow'
_exptl_crystal_density_diffrn 1.686
_exptl_crystal_density_method 'not measured'
_exptl_crystal_description prism
_exptl_crystal_F_000 680
_exptl_crystal_size_max 0.36
_exptl_crystal_size_mid 0.29
_exptl_crystal_size_min 0.18
_refine_diff_density_max 0.581
_refine_diff_density_min -0.604
_refine_diff_density_rms 0.064
_refine_ls_abs_structure_details 'Flack H D (1983), Acta Cryst. A39, 876-881'
_refine_ls_abs_structure_Flack 0.33(3)
_refine_ls_extinction_coef 0.0127(13)
_refine_ls_extinction_expression Fc^*^=kFc[1+0.001xFc^2^\l^3^/sin(2\q)]^-1/4^
_refine_ls_extinction_method SHELXL
_refine_ls_goodness_of_fit_ref 1.055
_refine_ls_hydrogen_treatment mixed
_refine_ls_matrix_type full
_refine_ls_number_parameters 164
_refine_ls_number_reflns 2549
_refine_ls_number_restraints 0
_refine_ls_restrained_S_all 1.055
_refine_ls_R_factor_all 0.0209
_refine_ls_R_factor_gt 0.0207
_refine_ls_shift/su_max 0.003
_refine_ls_shift/su_mean 0.000
_refine_ls_structure_factor_coef Fsqd
_refine_ls_weighting_details 'calc w=1/[\s^2^(Fo^2^)+(0.0382P)^2^+0.5028P] where P=(Fo^2^+2Fc^2^)/3'
_refine_ls_weighting_scheme calc
_refine_ls_wR_factor_gt 0.0557
_refine_ls_wR_factor_ref 0.0559
_reflns_number_gt 2525
_reflns_number_total 31765
_reflns_threshold_expression >2sigma(I)
_cod_data_source_file ic0006854_2.cif
_cod_data_source_block pm2
_cod_depositor_comments
;
The following automatic conversions were performed:

'_symmetry_cell_setting' value 'Orthorhombic' changed to
'orthorhombic' according to the built-in table from CIF Core
dictionary named 'cif_core.dic' version 2.4.1 from
2010-06-29.

'_exptl_absorpt_correction_type' value 'Empirical'
changed to 'empirical' according to the built-in table from CIF Core
dictionary named 'cif_core.dic' version 2.4.1 from 2010-06-29.

Automatic conversion script
Id: cif_fix_values 1646 2011-03-28 12:23:43Z adriana 
;
_cod_database_code 4319432

loop_
_symmetry_equiv_pos_as_xyz
'x, y, z'
'x+1/2, -y+1/2, -z'
'-x, y+1/2, -z+1/2'
'-x+1/2, -y, z+1/2'

loop_
_atom_site_label
_atom_site_type_symbol
_atom_site_fract_x
_atom_site_fract_y
_atom_site_fract_z
_atom_site_U_iso_or_equiv
_atom_site_adp_type
_atom_site_occupancy
_atom_site_symmetry_multiplicity
_atom_site_calc_flag
_atom_site_refinement_flags
_atom_site_disorder_assembly
_atom_site_disorder_group
Mo1 Mo 0.00263(2) 0.273041(12) 0.619100(10) 0.01858(9) Uani 1 1 d . . .
O3 O -0.0211(2) 0.30729(12) 0.50094(10) 0.0241(3) Uani 1 1 d . . .
O1 O -0.1630(2) 0.34423(13) 0.67893(12) 0.0262(4) Uani 1 1 d . . .
O2 O 0.2047(2) 0.32919(13) 0.65424(12) 0.0245(3) Uani 1 1 d . . .
N1 N 0.0361(2) 0.15275(15) 0.75068(12) 0.0218(4) Uani 1 1 d . . .
N2 N -0.2069(2) 0.13336(16) 0.60403(13) 0.0226(4) Uani 1 1 d . . .
H2 H -0.3041 0.1642 0.5735 0.027 Uiso 1 1 calc R . .
N3 N 0.1475(2) 0.11670(15) 0.56826(13) 0.0222(4) Uani 1 1 d . . .
H3 H 0.2452 0.1411 0.5343 0.027 Uiso 1 1 calc R . .
C9 C -0.0244(4) 0.1853(2) 1.00048(17) 0.0416(6) Uani 1 1 d . . .
H9A H -0.1169 0.2388 0.9996 0.050 Uiso 1 1 calc R . .
H9B H -0.0001 0.1451 1.0559 0.050 Uiso 1 1 calc R . .
C4 C 0.0291(3) 0.06055(18) 0.50091(15) 0.0265(5) Uani 1 1 d . . .
H4A H 0.0843 -0.0095 0.4799 0.032 Uiso 1 1 calc R . .
H4B H 0.0110 0.1083 0.4456 0.032 Uiso 1 1 calc R . .
C7 C 0.0416(3) 0.22582(18) 0.83496(15) 0.0273(5) Uani 1 1 d . . .
H7A H -0.0711 0.2679 0.8380 0.033 Uiso 1 1 calc R . .
H7B H 0.1392 0.2799 0.8269 0.033 Uiso 1 1 calc R . .
C2 C -0.2688(3) 0.10210(19) 0.69856(16) 0.0247(5) Uani 1 1 d . . .
H2A H -0.3522 0.0390 0.6942 0.030 Uiso 1 1 calc R . .
H2B H -0.3325 0.1651 0.7273 0.030 Uiso 1 1 calc R . .
C5 C 0.2186(3) 0.04228(17) 0.64202(16) 0.0248(5) Uani 1 1 d . . .
H5A H 0.3431 0.0224 0.6271 0.030 Uiso 1 1 calc R . .
H5B H 0.1477 -0.0267 0.6437 0.030 Uiso 1 1 calc R . .
C1 C -0.1105(3) 0.07022(18) 0.75881(15) 0.0236(5) Uani 1 1 d . . .
H1A H -0.1487 0.0651 0.8247 0.028 Uiso 1 1 calc R . .
H1B H -0.0663 -0.0034 0.7395 0.028 Uiso 1 1 calc R . .
C3 C -0.1486(3) 0.03659(18) 0.54685(16) 0.0260(5) Uani 1 1 d . . .
H3A H -0.2388 0.0208 0.4984 0.031 Uiso 1 1 calc R . .
H3B H -0.1378 -0.0295 0.5872 0.031 Uiso 1 1 calc R . .
C6 C 0.2119(3) 0.09785(19) 0.73663(16) 0.0241(4) Uani 1 1 d . . .
H6A H 0.2310 0.0420 0.7861 0.029 Uiso 1 1 calc R . .
H6B H 0.3080 0.1535 0.7411 0.029 Uiso 1 1 calc R . .
C8 C 0.0679(3) 0.1673(2) 0.92667(17) 0.0335(5) Uani 1 1 d . . .
H8 H 0.1593 0.1132 0.9301 0.040 Uiso 1 1 calc R . .
O1S O 0.5026(3) 0.36088(14) 0.76640(11) 0.0298(3) Uani 1 1 d . . .
H2S H 0.433(4) 0.351(3) 0.726(2) 0.029(8) Uiso 1 1 d . . .
H1S H 0.583(4) 0.358(3) 0.738(2) 0.034(9) Uiso 1 1 d . . .

loop_
_atom_site_aniso_label
_atom_site_aniso_U_11
_atom_site_aniso_U_22
_atom_site_aniso_U_33
_atom_site_aniso_U_23
_atom_site_aniso_U_13
_atom_site_aniso_U_12
Mo1 0.01497(12) 0.01670(12) 0.02407(12) 0.00159(5) -0.00003(8) -0.00024(8)
O3 0.0193(7) 0.0233(7) 0.0297(7) 0.0031(6) -0.0008(6) -0.0009(6)
O1 0.0224(8) 0.0209(8) 0.0351(9) 0.0019(7) 0.0028(7) 0.0007(6)
O2 0.0210(7) 0.0215(7) 0.0311(8) 0.0022(7) -0.0020(7) -0.0005(6)
N1 0.0185(10) 0.0213(8) 0.0255(8) 0.0027(7) -0.0016(7) -0.0010(7)
N2 0.0179(8) 0.0204(9) 0.0295(10) 0.0021(8) -0.0016(7) -0.0023(7)
N3 0.0174(8) 0.0209(9) 0.0282(9) 0.0012(8) 0.0022(7) 0.0001(7)
C9 0.0445(17) 0.0488(14) 0.0315(12) 0.0072(11) 0.0045(11) 0.0029(15)
C4 0.0274(13) 0.0240(9) 0.0282(10) -0.0039(8) -0.0022(9) 0.0022(9)
C7 0.0285(11) 0.0263(10) 0.0270(10) -0.0013(9) -0.0005(8) -0.0017(8)
C2 0.0190(10) 0.0241(10) 0.0311(11) 0.0059(9) 0.0010(9) -0.0052(9)
C5 0.0207(10) 0.0209(10) 0.0328(12) 0.0032(9) 0.0001(9) 0.0035(8)
C1 0.0208(11) 0.0226(11) 0.0275(11) 0.0057(9) 0.0006(8) -0.0044(9)
C3 0.0247(11) 0.0202(10) 0.0330(12) -0.0025(9) -0.0045(9) -0.0003(8)
C6 0.0194(10) 0.0222(10) 0.0306(11) 0.0049(9) -0.0030(9) 0.0043(9)
C8 0.0307(11) 0.0354(12) 0.0344(13) 0.0016(11) -0.0068(10) 0.0030(10)
O1S 0.0214(7) 0.0393(8) 0.0286(8) -0.0059(6) -0.0002(10) -0.0009(10)

loop_
_atom_type_symbol
_atom_type_description
_atom_type_scat_dispersion_real
_atom_type_scat_dispersion_imag
_atom_type_scat_source
C C 0.0033 0.0016 'International Tables Vol C Tables 4.2.6.8 and 6.1.1.4'
H H 0.0000 0.0000 'International Tables Vol C Tables 4.2.6.8 and 6.1.1.4'
Mo Mo -1.6832 0.6857 'International Tables Vol C Tables 4.2.6.8 and 6.1.1.4'
N N 0.0061 0.0033 'International Tables Vol C Tables 4.2.6.8 and 6.1.1.4'
O O 0.0106 0.0060 'International Tables Vol C Tables 4.2.6.8 and 6.1.1.4'

loop_
_geom_angle_atom_site_label_1
_geom_angle_atom_site_label_2
_geom_angle_atom_site_label_3
_geom_angle
_geom_angle_site_symmetry_1
_geom_angle_site_symmetry_3
_geom_angle_publ_flag
O2 Mo1 O1 106.83(8) . . ?
O2 Mo1 O3 106.06(7) . . ?
O1 Mo1 O3 106.68(8) . . ?
O2 Mo1 N3 89.93(7) . . ?
O1 Mo1 N3 154.37(7) . . ?
O3 Mo1 N3 86.32(7) . . ?
O2 Mo1 N2 154.78(7) . . ?
O1 Mo1 N2 85.40(7) . . ?
O3 Mo1 N2 90.74(7) . . ?
N3 Mo1 N2 72.17(7) . . ?
O2 Mo1 N1 85.23(7) . . ?
O1 Mo1 N1 89.25(7) . . ?
O3 Mo1 N1 156.24(6) . . ?
N3 Mo1 N1 72.61(6) . . ?
N2 Mo1 N1 72.71(6) . . ?
C1 N1 C6 111.57(17) . . ?
C1 N1 C7 110.60(16) . . ?
C6 N1 C7 110.29(17) . . ?
C1 N1 Mo1 112.95(12) . . ?
C6 N1 Mo1 104.87(13) . . ?
C7 N1 Mo1 106.30(12) . . ?
C2 N2 C3 113.23(18) . . ?
C2 N2 Mo1 108.28(13) . . ?
C3 N2 Mo1 114.96(13) . . ?
C4 N3 C5 113.79(16) . . ?
C4 N3 Mo1 107.40(13) . . ?
C5 N3 Mo1 116.20(13) . . ?
N3 C4 C3 109.52(18) . . ?
N1 C7 C8 115.55(19) . . ?
N2 C2 C1 109.79(17) . . ?
N3 C5 C6 110.89(17) . . ?
N1 C1 C2 111.38(17) . . ?
N2 C3 C4 110.30(18) . . ?
N1 C6 C5 110.35(17) . . ?
C9 C8 C7 124.7(2) . . ?

loop_
_geom_bond_atom_site_label_1
_geom_bond_atom_site_label_2
_geom_bond_distance
_geom_bond_site_symmetry_2
_geom_bond_publ_flag
Mo1 O2 1.7392(15) . ?
Mo1 O1 1.7407(16) . ?
Mo1 O3 1.7541(14) . ?
Mo1 N3 2.3007(18) . ?
Mo1 N2 2.3201(18) . ?
Mo1 N1 2.3963(17) . ?
N1 C1 1.492(3) . ?
N1 C6 1.493(3) . ?
N1 C7 1.498(3) . ?
N2 C2 1.483(3) . ?
N2 C3 1.495(3) . ?
N3 C4 1.479(3) . ?
N3 C5 1.489(3) . ?
C9 C8 1.285(4) . ?
C4 C3 1.518(3) . ?
C7 C8 1.507(3) . ?
C2 C1 1.521(3) . ?
C5 C6 1.515(3) . ?
